data_9013574
loop_
_publ_author_name
'Kyono, A.'

_publ_section_title
;Molecular conformation and anion configuration variations for As4S4 and
 As4Se4 in an anion-substituted solid solution Locality: synthetic Note:
 S1Se1-6
;
_journal_name_full 'American Mineralogist'
_journal_page_first 451
_journal_page_last 460
_journal_paper_doi 10.2138/am.2009.3075
_journal_volume 94
_journal_year 2009
_chemical_compound_source Synthetic
_chemical_formula_sum 'As S0.607 Se0.392'
_chemical_name_mineral Realgar
_space_group_IT_number 14
_symmetry_space_group_name_Hall '-P 2yn'
_symmetry_space_group_name_H-M 'P 1 21/n 1'
_cell_angle_alpha 90
_cell_angle_beta 106.550
_cell_angle_gamma 90
_cell_length_a 9.4461
_cell_length_b 13.6429
_cell_length_c 6.6526
_cell_volume 821.817
_database_code_amcsd 0004864
_exptl_crystal_density_diffrn 4.054
_cod_original_formula_sum 'As (S.607 Se.392)'
_cod_database_code 9013574

loop_
_space_group_symop_operation_xyz
x,y,z
1/2+x,1/2-y,1/2+z
1/2-x,1/2+y,1/2-z
-x,-y,-z

loop_
_atom_site_aniso_label
_atom_site_aniso_U_11
_atom_site_aniso_U_22
_atom_site_aniso_U_33
_atom_site_aniso_U_12
_atom_site_aniso_U_13
_atom_site_aniso_U_23
As1 0.02850 0.02270 0.02840 -0.00400 0.00850 -0.00470
As2 0.02010 0.02610 0.03030 0.00100 0.00960 0.00110
As3 0.02770 0.03170 0.02040 -0.00110 0.00750 -0.00460
As4 0.02160 0.02840 0.03100 0.00620 0.00520 0.00230
SX1 0.03090 0.02730 0.03210 0.00490 0.01170 -0.00040
SeX1 0.03090 0.02730 0.03210 0.00490 0.01170 -0.00040
SX2 0.02710 0.02950 0.02860 -0.00280 0.01190 0.00120
SeX2 0.02710 0.02950 0.02860 -0.00280 0.01190 0.00120
SX3 0.04000 0.02480 0.03230 0.00170 0.01140 0.00740
SeX3 0.04000 0.02480 0.03230 0.00170 0.01140 0.00740
SX4 0.02900 0.03330 0.03110 0.00450 0.01260 -0.00610
SeX4 0.02900 0.03330 0.03110 0.00450 0.01260 -0.00610

loop_
_atom_site_label
_atom_site_fract_x
_atom_site_fract_y
_atom_site_fract_z
_atom_site_occupancy
_atom_site_U_iso_or_equiv
_atom_site_type_symbol
_atom_site_attached_hydrogens
As1 0.11910 -0.02006 0.76030 1.00000 0.02650 As 0
As2 0.42386 0.14017 0.85840 1.00000 0.02500 As 0
As3 0.32230 0.12867 0.17670 1.00000 0.02650 As 0
As4 0.04018 0.16082 0.70900 1.00000 0.02750 As 0
SX1 0.34335 -0.00907 0.69716 0.56100 0.02960 S 0
SeX1 0.34335 -0.00907 0.69716 0.43900 0.02960 Se 0
SX2 0.21389 -0.02489 0.11849 0.53200 0.02760 S 0
SeX2 0.21389 -0.02489 0.11849 0.46800 0.02760 Se 0
SX3 0.24057 0.22850 0.63996 0.73200 0.03190 S 0
SeX3 0.24057 0.22850 0.63996 0.26800 0.03190 Se 0
SX4 0.10869 0.21422 0.05461 0.60500 0.03040 S 0
SeX4 0.10869 0.21422 0.05461 0.39500 0.03040 Se 0

loop_
_cod_changelog_entry_id
_cod_changelog_entry_author
_cod_changelog_entry_date
_cod_changelog_entry_text
1
;cod-tools version 3.8.0
Id: cif_guess_AMCSD_atom_types 9581 2023-05-17 12:35:41Z saulius
;
2023-05-23T09:24:56+03:00
;Derived atom types and hydrogen counts
from atom names that follow the AMCSD naming convention
(Wat == water, O-H == hydroxyl).
;

loop_
_cod_related_entry_id
_cod_related_entry_database
_cod_related_entry_code
1 AMCSD 0004864

_cell_formula_units_Z 16
